data_7108356
loop_
_publ_author_name
'Zhen Zhang'
'De Wang'
'Yin Wei'
'Min Shi'

_publ_section_title
;
 Facile synthesis of 2-pyrazolines and alpha,beta-diamino ketones via
 regioselective ring-opening of hydrazone-tethered aziridines
;
_journal_name_full Chem.Commun.
_journal_page_first 9607
_journal_paper_doi 10.1039/c2cc35135h
_journal_volume 48
_journal_year 2012
_chemical_formula_sum 'C17 H17 Br N4 O4 S'
_chemical_formula_weight 453.32
_chemical_name_systematic
;
?
;
_space_group_IT_number 2
_symmetry_cell_setting triclinic
_symmetry_space_group_name_Hall '-P 1'
_symmetry_space_group_name_H-M 'P -1'
_atom_sites_solution_hydrogens geom
_atom_sites_solution_primary direct
_atom_sites_solution_secondary difmap
_audit_creation_method SHELXL-97
_cell_angle_alpha 95.425(2)
_cell_angle_beta 95.329(2)
_cell_angle_gamma 106.406(2)
_cell_formula_units_Z 2
_cell_length_a 7.5819(7)
_cell_length_b 9.2830(9)
_cell_length_c 13.8365(14)
_cell_measurement_reflns_used 2263
_cell_measurement_temperature 293(2)
_cell_measurement_theta_max 51.407
_cell_measurement_theta_min 4.611
_cell_volume 922.70(16)
_computing_cell_refinement 'Bruker SMART'
_computing_data_collection 'Bruker SMART'
_computing_data_reduction 'Bruker SHELXTL'
_computing_molecular_graphics 'Bruker SHELXTL'
_computing_publication_material 'Bruker SHELXTL'
_computing_structure_refinement 'SHELXL-97 (Sheldrick, 1997)'
_computing_structure_solution 'SHELXS-97 (Sheldrick, 1990)'
_diffrn_ambient_temperature 293(2)
_diffrn_measured_fraction_theta_full 0.997
_diffrn_measured_fraction_theta_max 0.997
_diffrn_measurement_device_type 'CCD area detector'
_diffrn_measurement_method 'phi and omega scans'
_diffrn_radiation_monochromator graphite
_diffrn_radiation_source 'fine-focus sealed tube'
_diffrn_radiation_type MoK\a
_diffrn_radiation_wavelength 0.71073
_diffrn_reflns_av_R_equivalents 0.0188
_diffrn_reflns_av_sigmaI/netI 0.0386
_diffrn_reflns_limit_h_max 7
_diffrn_reflns_limit_h_min -9
_diffrn_reflns_limit_k_max 11
_diffrn_reflns_limit_k_min -11
_diffrn_reflns_limit_l_max 17
_diffrn_reflns_limit_l_min -17
_diffrn_reflns_number 6041
_diffrn_reflns_theta_full 27.00
_diffrn_reflns_theta_max 27.00
_diffrn_reflns_theta_min 2.31
_exptl_absorpt_coefficient_mu 2.373
_exptl_absorpt_correction_T_max 1.0000
_exptl_absorpt_correction_T_min 0.1934
_exptl_absorpt_correction_type empirical
_exptl_absorpt_process_details sadabs
_exptl_crystal_colour colorless
_exptl_crystal_density_diffrn 1.632
_exptl_crystal_density_method 'not measured'
_exptl_crystal_description prisamatic
_exptl_crystal_F_000 460
_exptl_crystal_size_max 0.390
_exptl_crystal_size_mid 0.311
_exptl_crystal_size_min 0.196
_refine_diff_density_max 0.922
_refine_diff_density_min -0.391
_refine_diff_density_rms 0.074
_refine_ls_extinction_method none
_refine_ls_goodness_of_fit_ref 1.047
_refine_ls_hydrogen_treatment mixed
_refine_ls_matrix_type full
_refine_ls_number_parameters 250
_refine_ls_number_reflns 4011
_refine_ls_number_restraints 1
_refine_ls_restrained_S_all 1.047
_refine_ls_R_factor_all 0.0590
_refine_ls_R_factor_gt 0.0464
_refine_ls_shift/su_max 0.000
_refine_ls_shift/su_mean 0.000
_refine_ls_structure_factor_coef Fsqd
_refine_ls_weighting_details 'calc w=1/[\s^2^(Fo^2^)+(0.0669P)^2^+0.4855P] where P=(Fo^2^+2Fc^2^)/3'
_refine_ls_weighting_scheme calc
_refine_ls_wR_factor_gt 0.1194
_refine_ls_wR_factor_ref 0.1272
_reflns_number_gt 3208
_reflns_number_total 4011
_reflns_threshold_expression >2sigma(I)
_cod_data_source_file c2cc35135h.txt
_cod_data_source_block cd21283
_cod_original_cell_volume 922.70(15)
_cod_original_sg_symbol_H-M P-1
_cod_database_code 7108356

loop_
_symmetry_equiv_pos_as_xyz
'x, y, z'
'-x, -y, -z'

loop_
_atom_site_label
_atom_site_type_symbol
_atom_site_fract_x
_atom_site_fract_y
_atom_site_fract_z
_atom_site_U_iso_or_equiv
_atom_site_adp_type
_atom_site_occupancy
_atom_site_symmetry_multiplicity
_atom_site_calc_flag
_atom_site_refinement_flags
Br1 Br 0.38129(5) 0.23388(4) 0.35061(3) 0.06141(16) Uani 1 1 d .
S1 S 0.74592(10) 0.21633(10) 0.03915(5) 0.0457(2) Uani 1 1 d .
O1 O 0.9361(3) 0.2909(3) 0.03287(17) 0.0572(6) Uani 1 1 d .
O2 O 0.6277(3) 0.1306(3) -0.04609(16) 0.0612(7) Uani 1 1 d .
O3 O 0.5028(5) 0.7929(4) 0.2445(3) 0.0914(10) Uani 1 1 d .
O4 O 0.2342(5) 0.6294(4) 0.2072(3) 0.0943(11) Uani 1 1 d .
N1 N 0.7384(4) 0.1010(3) 0.11957(18) 0.0424(6) Uani 1 1 d D
N2 N 0.9402(4) -0.0004(3) 0.3281(2) 0.0466(6) Uani 1 1 d .
N3 N 0.8612(3) 0.1010(3) 0.37713(18) 0.0397(5) Uani 1 1 d .
N4 N 0.4010(5) 0.6686(4) 0.2083(3) 0.0621(8) Uani 1 1 d .
C1 C 0.8591(4) 0.1429(3) 0.2125(2) 0.0368(6) Uani 1 1 d .
H1 H 0.9581 0.2360 0.2092 0.044 Uiso 1 1 calc R
C2 C 0.9441(4) 0.0217(3) 0.2391(3) 0.0435(7) Uani 1 1 d .
C3 C 0.7622(4) 0.1641(3) 0.3035(2) 0.0334(6) Uani 1 1 d .
H3A H 0.6321 0.1028 0.2908 0.040 Uiso 1 1 calc R
C4 C 1.0416(6) -0.0527(5) 0.1694(3) 0.0663(11) Uani 1 1 d .
H4A H 1.0915 -0.1224 0.2016 0.100 Uiso 1 1 calc R
H4B H 1.1405 0.0230 0.1485 0.100 Uiso 1 1 calc R
H4C H 0.9554 -0.1064 0.1136 0.100 Uiso 1 1 calc R
C5 C 0.7530(5) 0.0351(4) 0.4515(3) 0.0523(8) Uani 1 1 d .
H5A H 0.6517 -0.0499 0.4214 0.079 Uiso 1 1 calc R
H5B H 0.7055 0.1095 0.4841 0.079 Uiso 1 1 calc R
H5C H 0.8300 0.0021 0.4982 0.079 Uiso 1 1 calc R
C6 C 0.7729(4) 0.3254(3) 0.3403(2) 0.0366(6) Uani 1 1 d .
C7 C 0.9490(5) 0.4361(4) 0.3558(2) 0.0479(7) Uani 1 1 d .
H7 H 1.0536 0.4086 0.3420 0.057 Uiso 1 1 calc R
C8 C 0.9662(6) 0.5833(4) 0.3909(3) 0.0617(10) Uani 1 1 d .
H8 H 1.0823 0.6548 0.3998 0.074 Uiso 1 1 calc R
C9 C 0.8143(7) 0.6260(4) 0.4128(3) 0.0675(11) Uani 1 1 d .
H9 H 0.8275 0.7263 0.4361 0.081 Uiso 1 1 calc R
C10 C 0.6438(6) 0.5220(4) 0.4005(3) 0.0612(10) Uani 1 1 d .
H10 H 0.5411 0.5510 0.4161 0.073 Uiso 1 1 calc R
C11 C 0.6232(5) 0.3718(4) 0.3643(2) 0.0441(7) Uani 1 1 d .
C12 C 0.6452(4) 0.3546(4) 0.0842(2) 0.0423(7) Uani 1 1 d .
C13 C 0.7568(4) 0.4954(4) 0.1283(3) 0.0501(8) Uani 1 1 d .
H13 H 0.8849 0.5198 0.1304 0.060 Uiso 1 1 calc R
C14 C 0.6765(5) 0.5989(4) 0.1689(3) 0.0516(8) Uani 1 1 d .
H14 H 0.7493 0.6929 0.2001 0.062 Uiso 1 1 calc R
C15 C 0.4871(5) 0.5600(4) 0.1623(2) 0.0499(8) Uani 1 1 d .
C16 C 0.3732(4) 0.4227(4) 0.1164(3) 0.0527(8) Uani 1 1 d .
H16 H 0.2450 0.4008 0.1119 0.063 Uiso 1 1 calc R
C17 C 0.4539(4) 0.3188(4) 0.0772(3) 0.0521(8) Uani 1 1 d .
H17 H 0.3803 0.2249 0.0462 0.063 Uiso 1 1 calc R
H1A H 0.639(3) 0.034(3) 0.123(3) 0.046(9) Uiso 1 1 d D

loop_
_atom_site_aniso_label
_atom_site_aniso_U_11
_atom_site_aniso_U_22
_atom_site_aniso_U_33
_atom_site_aniso_U_23
_atom_site_aniso_U_13
_atom_site_aniso_U_12
Br1 0.0464(2) 0.0754(3) 0.0713(3) 0.0160(2) 0.02137(17) 0.02540(18)
S1 0.0353(4) 0.0605(5) 0.0302(4) -0.0016(3) 0.0029(3) -0.0011(3)
O1 0.0383(12) 0.0773(16) 0.0450(13) 0.0007(11) 0.0098(10) 0.0002(11)
O2 0.0486(13) 0.0846(18) 0.0325(12) -0.0087(11) 0.0005(10) -0.0025(12)
O3 0.081(2) 0.074(2) 0.113(3) -0.0135(19) -0.0221(19) 0.0315(18)
O4 0.066(2) 0.081(2) 0.141(3) 0.016(2) 0.030(2) 0.0251(16)
N1 0.0373(13) 0.0445(14) 0.0342(13) -0.0058(11) 0.0009(10) -0.0012(11)
N2 0.0417(14) 0.0400(14) 0.0617(18) 0.0063(12) 0.0080(12) 0.0171(11)
N3 0.0430(13) 0.0380(13) 0.0398(13) 0.0048(10) 0.0053(10) 0.0147(10)
N4 0.063(2) 0.060(2) 0.068(2) 0.0164(16) -0.0009(16) 0.0248(16)
C1 0.0318(13) 0.0350(14) 0.0384(15) -0.0036(11) 0.0025(11) 0.0045(11)
C2 0.0344(14) 0.0386(15) 0.0558(19) -0.0016(14) 0.0088(13) 0.0097(12)
C3 0.0303(13) 0.0330(13) 0.0340(14) -0.0028(11) -0.0002(10) 0.0081(10)
C4 0.062(2) 0.063(2) 0.083(3) 0.000(2) 0.031(2) 0.0271(19)
C5 0.063(2) 0.0504(19) 0.0476(19) 0.0134(15) 0.0113(16) 0.0190(16)
C6 0.0474(16) 0.0330(14) 0.0286(13) -0.0004(11) 0.0008(11) 0.0130(12)
C7 0.0576(19) 0.0402(16) 0.0436(17) -0.0021(13) 0.0033(14) 0.0141(14)
C8 0.079(3) 0.0386(18) 0.053(2) -0.0027(15) 0.0002(18) 0.0007(17)
C9 0.111(4) 0.0369(18) 0.055(2) -0.0004(16) 0.014(2) 0.025(2)
C10 0.097(3) 0.056(2) 0.0477(19) 0.0099(16) 0.0258(19) 0.044(2)
C11 0.0529(18) 0.0443(16) 0.0403(16) 0.0087(13) 0.0117(13) 0.0198(14)
C12 0.0376(15) 0.0509(17) 0.0308(14) 0.0100(13) -0.0001(11) 0.0007(13)
C13 0.0327(15) 0.056(2) 0.0510(18) 0.0121(15) -0.0056(13) -0.0027(13)
C14 0.0449(17) 0.0449(18) 0.057(2) 0.0099(15) -0.0087(15) 0.0038(14)
C15 0.0475(18) 0.0527(19) 0.0483(18) 0.0183(15) -0.0019(14) 0.0114(15)
C16 0.0341(15) 0.062(2) 0.056(2) 0.0144(17) -0.0004(14) 0.0040(15)
C17 0.0368(16) 0.055(2) 0.0505(19) 0.0070(15) -0.0047(14) -0.0053(14)

loop_
_atom_type_symbol
_atom_type_description
_atom_type_scat_dispersion_real
_atom_type_scat_dispersion_imag
_atom_type_scat_source
C C 0.0033 0.0016 'International Tables Vol C Tables 4.2.6.8 and 6.1.1.4'
H H 0.0000 0.0000 'International Tables Vol C Tables 4.2.6.8 and 6.1.1.4'
N N 0.0061 0.0033 'International Tables Vol C Tables 4.2.6.8 and 6.1.1.4'
O O 0.0106 0.0060 'International Tables Vol C Tables 4.2.6.8 and 6.1.1.4'
S S 0.1246 0.1234 'International Tables Vol C Tables 4.2.6.8 and 6.1.1.4'
Br Br -0.2901 2.4595 'International Tables Vol C Tables 4.2.6.8 and 6.1.1.4'

loop_
_geom_angle_atom_site_label_1
_geom_angle_atom_site_label_2
_geom_angle_atom_site_label_3
_geom_angle
O1 S1 O2 119.94(14)
O1 S1 N1 107.85(15)
O2 S1 N1 106.19(15)
O1 S1 C12 107.59(15)
O2 S1 C12 107.50(15)
N1 S1 C12 107.16(14)
C1 N1 S1 122.1(2)
C1 N1 H1A 113(2)
S1 N1 H1A 119(2)
C2 N2 N3 109.9(3)
N2 N3 C5 112.7(2)
N2 N3 C3 108.4(2)
C5 N3 C3 115.2(2)
O4 N4 O3 124.2(4)
O4 N4 C15 118.0(3)
O3 N4 C15 117.8(3)
N1 C1 C2 113.1(2)
N1 C1 C3 115.4(2)
C2 C1 C3 100.6(2)
N1 C1 H1 109.1
C2 C1 H1 109.1
C3 C1 H1 109.1
N2 C2 C4 123.7(3)
N2 C2 C1 113.4(3)
C4 C2 C1 122.6(3)
N3 C3 C6 110.0(2)
N3 C3 C1 102.4(2)
C6 C3 C1 116.0(2)
N3 C3 H3A 109.4
C6 C3 H3A 109.4
C1 C3 H3A 109.4
C2 C4 H4A 109.5
C2 C4 H4B 109.5
H4A C4 H4B 109.5
C2 C4 H4C 109.5
H4A C4 H4C 109.5
H4B C4 H4C 109.5
N3 C5 H5A 109.5
N3 C5 H5B 109.5
H5A C5 H5B 109.5
N3 C5 H5C 109.5
H5A C5 H5C 109.5
H5B C5 H5C 109.5
C11 C6 C7 117.2(3)
C11 C6 C3 124.3(3)
C7 C6 C3 118.5(3)
C8 C7 C6 120.6(3)
C8 C7 H7 119.7
C6 C7 H7 119.7
C9 C8 C7 120.7(4)
C9 C8 H8 119.7
C7 C8 H8 119.7
C10 C9 C8 120.1(3)
C10 C9 H9 119.9
C8 C9 H9 119.9
C9 C10 C11 120.0(4)
C9 C10 H10 120.0
C11 C10 H10 120.0
C6 C11 C10 121.3(3)
C6 C11 Br1 121.4(2)
C10 C11 Br1 117.3(3)
C17 C12 C13 120.8(3)
C17 C12 S1 119.0(3)
C13 C12 S1 120.2(2)
C14 C13 C12 119.6(3)
C14 C13 H13 120.2
C12 C13 H13 120.2
C15 C14 C13 118.5(3)
C15 C14 H14 120.8
C13 C14 H14 120.8
C14 C15 C16 123.0(3)
C14 C15 N4 118.6(3)
C16 C15 N4 118.4(3)
C17 C16 C15 118.3(3)
C17 C16 H16 120.8
C15 C16 H16 120.8
C16 C17 C12 119.8(3)
C16 C17 H17 120.1
C12 C17 H17 120.1

loop_
_geom_bond_atom_site_label_1
_geom_bond_atom_site_label_2
_geom_bond_distance
Br1 C11 1.898(3)
S1 O1 1.427(2)
S1 O2 1.432(2)
S1 N1 1.609(3)
S1 C12 1.763(4)
O3 N4 1.222(4)
O4 N4 1.212(4)
N1 C1 1.459(4)
N1 H1A 0.838(18)
N2 C2 1.269(4)
N2 N3 1.406(3)
N3 C5 1.448(4)
N3 C3 1.471(4)
N4 C15 1.475(5)
C1 C2 1.503(4)
C1 C3 1.540(4)
C1 H1 0.9800
C2 C4 1.499(4)
C3 C6 1.512(4)
C3 H3A 0.9800
C4 H4A 0.9600
C4 H4B 0.9600
C4 H4C 0.9600
C5 H5A 0.9600
C5 H5B 0.9600
C5 H5C 0.9600
C6 C11 1.379(4)
C6 C7 1.420(5)
C7 C8 1.371(5)
C7 H7 0.9300
C8 C9 1.370(6)
C8 H8 0.9300
C9 C10 1.362(6)
C9 H9 0.9300
C10 C11 1.396(5)
C10 H10 0.9300
C12 C17 1.385(4)
C12 C13 1.388(4)
C13 C14 1.378(5)
C13 H13 0.9300
C14 C15 1.370(5)
C14 H14 0.9300
C15 C16 1.377(5)
C16 C17 1.376(5)
C16 H16 0.9300
C17 H17 0.9300

loop_
_geom_hbond_atom_site_label_D
_geom_hbond_atom_site_label_H
_geom_hbond_atom_site_label_A
_geom_hbond_distance_DH
_geom_hbond_distance_HA
_geom_hbond_distance_DA
_geom_hbond_angle_DHA
_geom_hbond_site_symmetry_A
N1 H1A O2 0.838(18) 2.26(2) 3.009(3) 149(3) 2_655

loop_
_geom_torsion_atom_site_label_1
_geom_torsion_atom_site_label_2
_geom_torsion_atom_site_label_3
_geom_torsion_atom_site_label_4
_geom_torsion
O1 S1 N1 C1 42.8(3)
O2 S1 N1 C1 172.5(2)
C12 S1 N1 C1 -72.8(3)
C2 N2 N3 C5 145.3(3)
C2 N2 N3 C3 16.6(3)
S1 N1 C1 C2 -135.3(2)
S1 N1 C1 C3 109.6(3)
N3 N2 C2 C4 171.7(3)
N3 N2 C2 C1 -2.0(3)
N1 C1 C2 N2 -136.0(3)
C3 C1 C2 N2 -12.3(3)
N1 C1 C2 C4 50.3(4)
C3 C1 C2 C4 173.9(3)
N2 N3 C3 C6 -147.0(2)
C5 N3 C3 C6 85.8(3)
N2 N3 C3 C1 -23.1(3)
C5 N3 C3 C1 -150.3(3)
N1 C1 C3 N3 142.3(2)
C2 C1 C3 N3 20.3(3)
N1 C1 C3 C6 -97.9(3)
C2 C1 C3 C6 140.1(2)
N3 C3 C6 C11 -112.1(3)
C1 C3 C6 C11 132.4(3)
N3 C3 C6 C7 64.9(3)
C1 C3 C6 C7 -50.7(4)
C11 C6 C7 C8 -1.6(5)
C3 C6 C7 C8 -178.7(3)
C6 C7 C8 C9 0.8(6)
C7 C8 C9 C10 0.4(6)
C8 C9 C10 C11 -0.7(6)
C7 C6 C11 C10 1.2(5)
C3 C6 C11 C10 178.2(3)
C7 C6 C11 Br1 -178.3(2)
C3 C6 C11 Br1 -1.3(4)
C9 C10 C11 C6 -0.1(5)
C9 C10 C11 Br1 179.4(3)
O1 S1 C12 C17 166.1(3)
O2 S1 C12 C17 35.6(3)
N1 S1 C12 C17 -78.2(3)
O1 S1 C12 C13 -15.8(3)
O2 S1 C12 C13 -146.2(3)
N1 S1 C12 C13 100.0(3)
C17 C12 C13 C14 2.4(5)
S1 C12 C13 C14 -175.7(3)
C12 C13 C14 C15 -1.5(5)
C13 C14 C15 C16 -0.4(5)
C13 C14 C15 N4 178.2(3)
O4 N4 C15 C14 -175.5(4)
O3 N4 C15 C14 4.9(5)
O4 N4 C15 C16 3.2(5)
O3 N4 C15 C16 -176.5(4)
C14 C15 C16 C17 1.4(5)
N4 C15 C16 C17 -177.2(3)
C15 C16 C17 C12 -0.5(5)
C13 C12 C17 C16 -1.4(5)
S1 C12 C17 C16 176.7(3)
